data_4509125
loop_
_publ_author_name
'Chen, Jin-Xiang'
'Tang, Xiao-Yan'
'Chen, Yang'
'Zhang, Wen-Hua'
'Li, Ling-Ling'
'Yuan, Rong-Xin'
'Zhang, Yong'
'Lang, Jian-Ping'

_publ_section_title
;
 Formation of Four Different [MoOS3Cu3]-Based Coordination Polymers from
 the Same Components via Four Synthetic Routes
;
_journal_issue 3
_journal_name_full 'Crystal Growth &amp; Design'
_journal_page_first 1461
_journal_paper_doi 10.1021/cg800896k
_journal_volume 9
_journal_year 2009
_chemical_formula_moiety 'C47 H36 Cu6 Mo2 N11 O2 S8, 7(C6 H7 N)'
_chemical_formula_sum 'C89 H85 Cu6 Mo2 N18 O2 S8'
_chemical_formula_weight 2268.49
_chemical_name_systematic
; 
 ? 
;
_space_group_IT_number 2
_symmetry_cell_setting triclinic
_symmetry_space_group_name_Hall '-P 1'
_symmetry_space_group_name_H-M 'P -1'
_atom_sites_solution_hydrogens geom
_atom_sites_solution_primary direct
_atom_sites_solution_secondary difmap
_audit_creation_method SHELXL-97
_cell_angle_alpha 75.305(11)
_cell_angle_beta 86.882(12)
_cell_angle_gamma 67.409(8)
_cell_formula_units_Z 2
_cell_length_a 17.1042(16)
_cell_length_b 18.3052(10)
_cell_length_c 20.236(2)
_cell_measurement_reflns_used 32236
_cell_measurement_temperature 193(2)
_cell_measurement_theta_max 25.3
_cell_measurement_theta_min 3.0
_cell_volume 5651.7(9)
_computing_structure_refinement 'SHELXL-97 (Sheldrick, 1997)'
_computing_structure_solution 'SHELXS-97 (Sheldrick, 1990)'
_diffrn_ambient_temperature 153(2)
_diffrn_measured_fraction_theta_full 0.994
_diffrn_measured_fraction_theta_max 0.994
_diffrn_measurement_device_type 'Rigaku Mercury'
_diffrn_measurement_method /w
_diffrn_radiation_monochromator graphite
_diffrn_radiation_source 'fine-focus sealed tube'
_diffrn_radiation_type MoK\a
_diffrn_radiation_wavelength 0.71070
_diffrn_reflns_av_R_equivalents 0.0810
_diffrn_reflns_av_sigmaI/netI 0.1112
_diffrn_reflns_limit_h_max 20
_diffrn_reflns_limit_h_min -20
_diffrn_reflns_limit_k_max 21
_diffrn_reflns_limit_k_min -21
_diffrn_reflns_limit_l_max 24
_diffrn_reflns_limit_l_min -24
_diffrn_reflns_number 55016
_diffrn_reflns_theta_full 25.35
_diffrn_reflns_theta_max 25.35
_diffrn_reflns_theta_min 3.05
_diffrn_standards_decay_% 0
_diffrn_standards_interval_count 0
_diffrn_standards_interval_time 0
_diffrn_standards_number 0
_exptl_absorpt_coefficient_mu 1.516
_exptl_absorpt_correction_T_max 0.7315
_exptl_absorpt_correction_T_min 0.5487
_exptl_absorpt_correction_type multi-scan
_exptl_absorpt_process_details 'Jacobson, R. (1998) Private communication'
_exptl_crystal_colour 'dark red'
_exptl_crystal_density_diffrn 1.333
_exptl_crystal_density_method 'not measured'
_exptl_crystal_description block
_exptl_crystal_F_000 2294
_exptl_crystal_size_max 0.45
_exptl_crystal_size_mid 0.29
_exptl_crystal_size_min 0.22
_refine_diff_density_max 1.203
_refine_diff_density_min -1.108
_refine_diff_density_rms 0.307
_refine_ls_extinction_coef 0.0089(15)
_refine_ls_extinction_expression Fc^*^=kFc[1+0.001xFc^2^\l^3^/sin(2\q)]^-1/4^
_refine_ls_extinction_method SHELXL
_refine_ls_goodness_of_fit_ref 1.057
_refine_ls_hydrogen_treatment constr
_refine_ls_matrix_type full
_refine_ls_number_parameters 900
_refine_ls_number_reflns 20583
_refine_ls_number_restraints 236
_refine_ls_restrained_S_all 1.056
_refine_ls_R_factor_all 0.1102
_refine_ls_R_factor_gt 0.0997
_refine_ls_shift/su_max 0.0001
_refine_ls_shift/su_mean 0.0001
_refine_ls_structure_factor_coef Fsqd
_refine_ls_weighting_details 'calc w=1/[\s^2^(Fo^2^)+(0.5000P)^2^+60.0000P] where P=(Fo^2^+2Fc^2^)/3'
_refine_ls_weighting_scheme calc
_refine_ls_wR_factor_gt 0.1790
_refine_ls_wR_factor_ref 0.1837
_reflns_number_gt 13781
_reflns_number_total 20583
_reflns_threshold_expression >2sigma(I)
_cod_data_source_file cg800896ksup1.cif
_cod_data_source_block ((MoOS3Cu3)2(NCS)(m-NCS)(4,4'-bipy)4.5).7(ani)
_cod_depositor_comments
;
The following automatic conversions were performed:

'_refine_ls_hydrogen_treatment' value 'CONSTR' changed to 'constr'
according to /home/saulius/struct/CIF-dictionaries/cif_core.dic
dictionary named 'cif_core.dic' version 2.4.2 from 2011-04-26.

Automatic conversion script
Id: cif_fix_values 1891 2012-01-12 08:04:46Z andrius 
;
_cod_original_cell_volume 5651.7(8)
_cod_database_code 4509125

loop_
_symmetry_equiv_pos_as_xyz
'x, y, z'
'-x, -y, -z'

loop_
_atom_site_label
_atom_site_type_symbol
_atom_site_fract_x
_atom_site_fract_y
_atom_site_fract_z
_atom_site_U_iso_or_equiv
_atom_site_adp_type
_atom_site_occupancy
_atom_site_symmetry_multiplicity
_atom_site_calc_flag
_atom_site_refinement_flags
Mo1 Mo 0.96428(10) 2.68625(10) -1.64154(9) 0.0408(5) Uani 1 1 d .
Mo2 Mo 0.54229(13) 2.65556(12) -1.78839(8) 0.0466(6) Uani 1 1 d .
Cu1 Cu 0.92140(17) 2.84796(17) -1.67788(17) 0.0544(8) Uani 1 1 d .
Cu2 Cu 0.98722(14) 2.69872(14) -1.77457(12) 0.0395(6) Uani 1 1 d .
Cu3 Cu 0.80292(14) 2.70844(15) -1.66860(12) 0.0412(7) Uani 1 1 d .
Cu4 Cu 0.37374(18) 2.69543(17) -1.78027(13) 0.0492(7) Uani 1 1 d .
Cu5 Cu 0.52600(16) 2.65595(18) -1.91875(12) 0.0474(7) Uani 1 1 d .
Cu6 Cu 0.50140(15) 2.81742(16) -1.83481(12) 0.0430(7) Uani 1 1 d .
S1 S 1.0372(3) 2.7556(3) -1.7080(3) 0.0464(12) Uani 1 1 d .
S2 S 0.8470(3) 2.7805(4) -1.6112(3) 0.0530(13) Uani 1 1 d .
S3 S 0.9222(3) 2.6226(3) -1.7072(3) 0.0423(11) Uani 1 1 d .
S4 S 0.4648(4) 2.5995(4) -1.8310(3) 0.0493(13) Uani 1 1 d .
S5 S 0.4524(5) 2.7522(4) -1.7409(3) 0.0578(15) Uani 1 1 d .
S6 S 0.5988(3) 2.7177(4) -1.8778(2) 0.0461(12) Uani 1 1 d .
S7 S 0.5588(3) 2.9021(3) -1.8028(3) 0.0468(12) Uani 1 1 d .
S8 S 0.1181(5) 2.8876(5) -1.9009(5) 0.086(3) Uani 1 1 d .
O1 O 1.0258(10) 2.6165(11) -1.5694(9) 0.061(4) Uani 1 1 d .
O2 O 0.6227(13) 2.5809(11) -1.7286(8) 0.065(5) Uani 1 1 d .
N1 N 0.9577(19) 2.9049(14) -1.6167(17) 0.097(4) Uani 1 1 d D
N2 N 0.3443(12) 2.6225(10) -1.6935(10) 0.050(4) Uani 1 1 d .
N3 N 0.2370(10) 2.3712(11) -1.4080(8) 0.046(4) Uani 1 1 d .
N4 N 0.4412(12) 2.7418(13) -1.9963(8) 0.049(4) Uani 1 1 d .
N5 N 0.1546(11) 3.0600(10) -2.2391(12) 0.061(5) Uani 1 1 d .
N6 N 0.6064(11) 2.5776(13) -1.9715(8) 0.049(4) Uani 1 1 d .
N7 N 0.9187(9) 2.3620(9) -2.1719(8) 0.039(3) Uani 1 1 d .
N8 N 0.4126(9) 2.9041(10) -1.9047(8) 0.041(4) Uani 1 1 d .
N9 N 0.1007(11) 3.2146(11) -2.1506(9) 0.049(4) Uani 1 1 d .
N10 N 0.6992(11) 2.7766(11) -1.7264(9) 0.045(4) Uani 1 1 d .
N11 N 0.2633(15) 2.7706(14) -1.8258(11) 0.054(5) Uani 1 1 d .
N12 N -0.137(3) 2.842(3) -1.178(3) 0.167(11) Uani 1 1 d D
H12A H -0.1536 2.8875 -1.2107 0.200 Uiso 1 1 calc R
H12B H -0.1558 2.8034 -1.1788 0.200 Uiso 1 1 calc R
N13 N 0.151(4) 3.092(3) -0.633(3) 0.193(14) Uani 1 1 d D
H13A H 0.1010 3.1160 -0.6183 0.231 Uiso 1 1 calc R
H13B H 0.1913 3.1110 -0.6314 0.231 Uiso 1 1 calc R
N16 N 0.408(4) 3.064(3) -1.568(3) 0.224(13) Uani 1 1 d D
H16A H 0.3550 3.0769 -1.5577 0.269 Uiso 1 1 calc R
H16B H 0.4303 3.1020 -1.5758 0.269 Uiso 1 1 calc R
N17 N 0.335(2) 2.572(2) -1.239(2) 0.116(7) Uani 1 1 d D
H17A H 0.3901 2.5434 -1.2382 0.139 Uiso 1 1 calc R
H17B H 0.3014 2.5729 -1.2705 0.139 Uiso 1 1 calc R
N18 N 0.621(4) 2.756(3) -1.427(3) 0.27(2) Uani 1 1 d D
H18A H 0.5750 2.7986 -1.4441 0.320 Uiso 1 1 calc RD
H18B H 0.6701 2.7512 -1.4450 0.320 Uiso 1 1 calc R
N15 N 0.756(5) 2.965(3) -1.644(3) 0.30(3) Uani 1 1 d .
H15A H 0.7880 2.9219 -1.6123 0.363 Uiso 1 1 calc R
H15B H 0.7426 2.9592 -1.6828 0.363 Uiso 1 1 calc R
C1 C 0.935(2) 2.9927(17) -1.646(2) 0.097(4) Uani 1 1 d D
H1 H 0.9105 3.0234 -1.6899 0.116 Uiso 1 1 calc R
C2 C 0.9565(18) 3.0227(17) -1.5942(19) 0.097(4) Uani 1 1 d D
H2 H 0.9417 3.0801 -1.6049 0.116 Uiso 1 1 calc R
C3 C 0.996(2) 2.9802(17) -1.5314(19) 0.097(4) Uani 1 1 d D
C4 C 1.023(2) 2.8966(17) -1.513(2) 0.097(4) Uani 1 1 d D
H4 H 1.0508 2.8632 -1.4701 0.116 Uiso 1 1 calc R
C5 C 1.004(2) 2.8668(18) -1.564(2) 0.097(4) Uani 1 1 d D
H5 H 1.0293 2.8091 -1.5570 0.116 Uiso 1 1 calc R
C6 C 0.2669(14) 2.6374(15) -1.6723(12) 0.056(5) Uani 1 1 d .
H6 H 0.2237 2.6857 -1.6978 0.067 Uiso 1 1 calc R
C7 C 0.2421(14) 2.5932(15) -1.6195(11) 0.057(6) Uani 1 1 d .
H7 H 0.1836 2.6060 -1.6116 0.068 Uiso 1 1 calc R
C8 C 0.3030(17) 2.5286(15) -1.5769(13) 0.060(6) Uani 1 1 d .
C9 C 0.3873(19) 2.508(2) -1.593(2) 0.116(15) Uani 1 1 d .
H9 H 0.4317 2.4610 -1.5678 0.140 Uiso 1 1 calc R
C10 C 0.402(2) 2.5632(19) -1.650(2) 0.118(16) Uani 1 1 d .
H10 H 0.4594 2.5570 -1.6568 0.142 Uiso 1 1 calc R
C11 C 0.2819(16) 2.4707(14) -1.5177(12) 0.054(5) Uani 1 1 d .
C12 C 0.2042(18) 2.465(2) -1.5167(14) 0.082(9) Uani 1 1 d .
H12 H 0.1630 2.4974 -1.5531 0.098 Uiso 1 1 calc R
C13 C 0.188(2) 2.414(2) -1.4634(16) 0.088(10) Uani 1 1 d .
H13 H 0.1352 2.4081 -1.4657 0.106 Uiso 1 1 calc R
C14 C 0.3075(15) 2.3793(17) -1.4096(12) 0.068(7) Uani 1 1 d .
H14 H 0.3448 2.3478 -1.3706 0.082 Uiso 1 1 calc R
C15 C 0.3362(16) 2.4244(15) -1.4568(13) 0.061(6) Uani 1 1 d .
H15 H 0.3900 2.4268 -1.4515 0.073 Uiso 1 1 calc R
C16 C 0.3575(14) 2.7759(14) -1.9819(12) 0.048(5) Uani 1 1 d .
H16 H 0.3397 2.7576 -1.9377 0.058 Uiso 1 1 calc R
C17 C 0.3019(12) 2.8333(13) -2.0283(12) 0.047(5) Uani 1 1 d .
H17 H 0.2441 2.8530 -2.0171 0.057 Uiso 1 1 calc R
C18 C 0.3236(12) 2.8677(12) -2.0947(12) 0.046(4) Uani 1 1 d .
C19 C 0.4118(15) 2.8311(16) -2.1061(12) 0.053(6) Uani 1 1 d .
H19 H 0.4329 2.8484 -2.1491 0.064 Uiso 1 1 calc R
C20 C 0.4649(12) 2.7722(17) -2.0563(12) 0.056(6) Uani 1 1 d .
H20 H 0.5235 2.7512 -2.0650 0.068 Uiso 1 1 calc R
C21 C 0.2665(14) 2.9298(14) -2.1468(12) 0.049(5) Uani 1 1 d .
C22 C 0.1837(12) 2.9417(12) -2.1534(13) 0.052(5) Uani 1 1 d .
H22 H 0.1624 2.9057 -2.1229 0.063 Uiso 1 1 calc R
C23 C 0.1287(15) 3.0060(15) -2.2043(17) 0.069(8) Uani 1 1 d .
H23 H 0.0732 3.0091 -2.2126 0.083 Uiso 1 1 calc R
C24 C 0.2345(17) 3.0545(12) -2.2336(13) 0.056(6) Uani 1 1 d .
H24 H 0.2508 3.0956 -2.2623 0.068 Uiso 1 1 calc R
C25 C 0.2922(16) 2.9923(15) -2.1887(13) 0.057(6) Uani 1 1 d .
H25 H 0.3483 2.9897 -2.1846 0.068 Uiso 1 1 calc R
C26 C 0.6904(14) 2.5414(15) -1.9521(12) 0.054(5) Uani 1 1 d .
H26 H 0.7077 2.5467 -1.9103 0.065 Uiso 1 1 calc R
C27 C 0.7503(12) 2.4985(11) -1.9889(11) 0.039(5) Uani 1 1 d .
H27 H 0.8083 2.4772 -1.9740 0.047 Uiso 1 1 calc R
C28 C 0.7273(14) 2.4850(14) -2.0500(11) 0.048(5) Uani 1 1 d .
C29 C 0.6390(13) 2.5177(15) -2.0666(12) 0.057(5) Uani 1 1 d .
H29 H 0.6186 2.5100 -2.1060 0.068 Uiso 1 1 calc R
C30 C 0.5858(13) 2.5587(16) -2.0274(12) 0.055(6) Uani 1 1 d .
H30 H 0.5271 2.5769 -2.0391 0.066 Uiso 1 1 calc R
C31 C 0.7928(11) 2.4417(12) -2.0913(10) 0.042(4) Uani 1 1 d .
C32 C 0.8655(14) 2.4573(14) -2.1029(13) 0.051(5) Uani 1 1 d .
H32 H 0.8740 2.4957 -2.0831 0.061 Uiso 1 1 calc R
C33 C 0.9262(14) 2.4177(12) -2.1432(10) 0.046(5) Uani 1 1 d .
H33 H 0.9754 2.4302 -2.1510 0.055 Uiso 1 1 calc R
C34 C 0.8486(13) 2.3467(13) -2.1601(10) 0.044(4) Uani 1 1 d .
H34 H 0.8426 2.3063 -2.1786 0.052 Uiso 1 1 calc R
C35 C 0.7844(13) 2.3863(12) -2.1226(12) 0.048(5) Uani 1 1 d .
H35 H 0.7341 2.3755 -2.1182 0.057 Uiso 1 1 calc R
C36 C 0.3279(11) 2.9371(11) -1.8907(9) 0.034(4) Uani 1 1 d .
H36 H 0.3107 2.9175 -1.8466 0.041 Uiso 1 1 calc R
C37 C 0.2691(12) 2.9957(11) -1.9367(9) 0.037(4) Uani 1 1 d .
H37 H 0.2113 3.0131 -1.9255 0.045 Uiso 1 1 calc R
C38 C 0.2901(12) 3.0308(11) -1.9992(10) 0.036(4) Uani 1 1 d .
C39 C 0.3727(12) 3.0010(12) -2.0151(9) 0.040(4) Uani 1 1 d .
H39 H 0.3900 3.0242 -2.0579 0.048 Uiso 1 1 calc R
C40 C 0.4327(12) 2.9352(16) -1.9675(10) 0.052(5) Uani 1 1 d .
H40 H 0.4894 2.9122 -1.9807 0.063 Uiso 1 1 calc R
C41 C 0.2245(11) 3.0950(11) -2.0516(9) 0.034(4) Uani 1 1 d .
C42 C 0.1435(13) 3.0906(12) -2.0582(10) 0.044(4) Uani 1 1 d .
H42 H 0.1300 3.0473 -2.0303 0.052 Uiso 1 1 calc R
C43 C 0.0865(12) 3.1520(10) -2.1067(11) 0.044(5) Uani 1 1 d .
H43 H 0.0320 3.1505 -2.1099 0.052 Uiso 1 1 calc R
C44 C 0.1774(11) 3.2168(12) -2.1431(10) 0.038(4) Uani 1 1 d .
H44 H 0.1898 3.2602 -2.1723 0.046 Uiso 1 1 calc R
C45 C 0.2396(13) 3.1585(11) -2.0945(10) 0.035(4) Uani 1 1 d .
H45 H 0.2927 3.1629 -2.0913 0.042 Uiso 1 1 calc R
C46 C 0.6399(12) 2.8317(11) -1.7586(9) 0.037(4) Uani 1 1 d .
C47 C 0.206(2) 2.817(2) -1.8562(15) 0.066(9) Uani 1 1 d .
C48 C -0.089(2) 2.832(3) -1.1336(19) 0.167(11) Uani 1 1 d D
C49 C -0.058(3) 2.889(2) -1.130(2) 0.167(11) Uani 1 1 d D
H49 H -0.0743 2.9393 -1.1648 0.200 Uiso 1 1 calc R
C50 C -0.004(3) 2.875(3) -1.077(3) 0.167(11) Uani 1 1 d D
H50 H 0.0168 2.9157 -1.0736 0.200 Uiso 1 1 calc R
C51 C 0.021(3) 2.803(3) -1.028(2) 0.167(11) Uani 1 1 d D
H51 H 0.0581 2.7932 -0.9910 0.200 Uiso 1 1 calc R
C52 C -0.007(3) 2.743(3) -1.033(2) 0.167(11) Uani 1 1 d D
H52 H 0.0146 2.6904 -1.0018 0.200 Uiso 1 1 calc R
C53 C -0.068(3) 2.760(3) -1.083(3) 0.167(11) Uani 1 1 d D
H53 H -0.0938 2.7225 -1.0834 0.200 Uiso 1 1 calc R
C54 C 0.168(4) 3.027(2) -0.658(3) 0.193(14) Uani 1 1 d D
C55 C 0.122(3) 2.985(3) -0.668(3) 0.193(14) Uani 1 1 d D
H55 H 0.0635 3.0025 -0.6587 0.231 Uiso 1 1 calc R
C56 C 0.160(3) 2.917(3) -0.690(3) 0.193(14) Uani 1 1 d D
H56 H 0.1272 2.8900 -0.7023 0.231 Uiso 1 1 calc R
C57 C 0.245(3) 2.887(2) -0.696(3) 0.193(14) Uani 1 1 d D
H57 H 0.2727 2.8341 -0.7041 0.231 Uiso 1 1 calc R
C58 C 0.289(3) 2.931(3) -0.689(3) 0.193(14) Uani 1 1 d D
H58 H 0.3469 2.9153 -0.7008 0.231 Uiso 1 1 calc R
C59 C 0.252(3) 2.999(3) -0.666(3) 0.193(14) Uani 1 1 d D
H59 H 0.2848 3.0259 -0.6548 0.231 Uiso 1 1 calc R
C72 C 0.461(3) 2.980(2) -1.572(2) 0.224(13) Uani 1 1 d D
C73 C 0.441(3) 2.912(3) -1.562(3) 0.224(13) Uani 1 1 d D
H73 H 0.3846 2.9162 -1.5509 0.269 Uiso 1 1 calc R
C74 C 0.502(3) 2.838(2) -1.569(3) 0.224(13) Uani 1 1 d D
H74 H 0.4877 2.7908 -1.5614 0.269 Uiso 1 1 calc R
C75 C 0.583(3) 2.832(2) -1.586(3) 0.224(13) Uani 1 1 d D
H75 H 0.6241 2.7818 -1.5926 0.269 Uiso 1 1 calc R
C76 C 0.605(3) 2.899(3) -1.594(4) 0.224(13) Uani 1 1 d D
H76 H 0.6620 2.8939 -1.6019 0.269 Uiso 1 1 calc R
C77 C 0.543(3) 2.975(2) -1.592(4) 0.224(13) Uani 1 1 d D
H77 H 0.5558 3.0228 -1.6027 0.269 Uiso 1 1 calc R
C78 C 0.3007(14) 2.6198(13) -1.1882(14) 0.116(7) Uani 1 1 d D
C79 C 0.3532(14) 2.619(2) -1.1397(17) 0.116(7) Uani 1 1 d D
H79 H 0.4124 2.5883 -1.1391 0.139 Uiso 1 1 calc R
C80 C 0.3209(14) 2.662(2) -1.0923(19) 0.116(7) Uani 1 1 d D
H80 H 0.3573 2.6607 -1.0577 0.139 Uiso 1 1 calc R
C81 C 0.2364(14) 2.708(2) -1.0942(19) 0.116(7) Uani 1 1 d D
H81 H 0.2140 2.7390 -1.0617 0.139 Uiso 1 1 calc R
C82 C 0.1840(14) 2.708(2) -1.1427(19) 0.116(7) Uani 1 1 d D
H82 H 0.1245 2.7369 -1.1421 0.139 Uiso 1 1 calc R
C83 C 0.2165(14) 2.668(2) -1.1920(18) 0.116(7) Uani 1 1 d D
H83 H 0.1808 2.6734 -1.2288 0.139 Uiso 1 1 calc R
C84 C 0.616(3) 2.697(2) -1.3741(19) 0.27(2) Uani 1 1 d D
C85 C 0.531(3) 2.724(3) -1.360(3) 0.27(2) Uani 1 1 d D
H85 H 0.4918 2.7748 -1.3872 0.320 Uiso 1 1 calc RD
C86 C 0.502(3) 2.678(3) -1.307(3) 0.27(2) Uani 1 1 d D
H86 H 0.4444 2.6973 -1.2952 0.320 Uiso 1 1 calc R
C87 C 0.559(4) 2.602(3) -1.270(3) 0.27(2) Uani 1 1 d D
H87 H 0.5385 2.5671 -1.2365 0.320 Uiso 1 1 calc R
C88 C 0.645(4) 2.577(3) -1.281(3) 0.27(2) Uani 1 1 d D
H88 H 0.6838 2.5285 -1.2523 0.320 Uiso 1 1 calc R
C89 C 0.673(3) 2.623(3) -1.334(3) 0.27(2) Uani 1 1 d D
H89 H 0.7316 2.6051 -1.3433 0.320 Uiso 1 1 calc R
C66 C 0.729(7) 3.034(4) -1.632(5) 0.19(4) Uani 1 1 d .
C71 C 0.707(6) 3.117(4) -1.687(4) 0.17(4) Uani 1 1 d U
H71 H 0.6844 3.1301 -1.7326 0.209 Uiso 1 1 calc R
C70 C 0.730(7) 3.172(4) -1.653(5) 0.18(4) Uani 1 1 d .
H70 H 0.7409 3.2159 -1.6827 0.222 Uiso 1 1 calc R
C69 C 0.736(6) 3.166(3) -1.580(4) 0.21(4) Uani 1 1 d D
H69 H 0.7361 3.2100 -1.5634 0.258 Uiso 1 1 calc R
C68 C 0.742(6) 3.088(3) -1.532(4) 0.15(4) Uani 1 1 d D
H68 H 0.7320 3.0830 -1.4844 0.174 Uiso 1 1 calc R
C67 C 0.764(7) 3.018(4) -1.562(5) 0.15(4) Uani 1 1 d .
H67 H 0.8004 2.9647 -1.5378 0.183 Uiso 1 1 calc R
C62 C 0.1593(12) 3.4054(11) -1.1176(9) 0.060(6) Uani 1 1 d D
H62 H 0.1829 3.3520 -1.0881 0.072 Uiso 1 1 calc R
C60 C 0.1607(11) 3.5016(11) -1.2214(9) 0.076(7) Uani 1 1 d D
C64 C 0.0613(16) 3.5431(12) -1.1381(11) 0.095(4) Uani 1 1 d D
H64 H 0.0235 3.5866 -1.1206 0.114 Uiso 1 1 calc R
C61 C 0.1930(14) 3.4235(11) -1.1803(10) 0.095(4) Uani 1 1 d D
H61 H 0.2384 3.3820 -1.1950 0.114 Uiso 1 1 calc R
C63 C 0.0912(14) 3.4654(12) -1.0980(10) 0.096(8) Uani 1 1 d D
H63 H 0.0653 3.4523 -1.0564 0.115 Uiso 1 1 calc R
N14 N 0.1965(16) 3.5196(16) -1.2857(14) 0.095(4) Uani 1 1 d D
H14A H 0.2388 3.4809 -1.2986 0.114 Uiso 1 1 calc R
H14B H 0.1763 3.5695 -1.3125 0.114 Uiso 1 1 calc R
C65 C 0.0863(14) 3.5584(12) -1.2046(11) 0.095(4) Uani 1 1 d D
H65 H 0.0536 3.6065 -1.2379 0.114 Uiso 1 1 calc R

loop_
_atom_site_aniso_label
_atom_site_aniso_U_11
_atom_site_aniso_U_22
_atom_site_aniso_U_33
_atom_site_aniso_U_23
_atom_site_aniso_U_13
_atom_site_aniso_U_12
Mo1 0.0281(9) 0.0460(10) 0.0450(10) -0.0109(7) 0.0041(7) -0.0113(7)
Mo2 0.0567(12) 0.0643(12) 0.0311(9) -0.0073(8) 0.0029(7) -0.0394(10)
Cu1 0.0364(14) 0.0477(14) 0.082(2) -0.0265(14) 0.0056(13) -0.0135(11)
Cu2 0.0271(12) 0.0373(12) 0.0470(13) -0.0060(10) 0.0044(9) -0.0079(9)
Cu3 0.0302(12) 0.0462(13) 0.0409(13) -0.0009(10) 0.0024(9) -0.0145(10)
Cu4 0.0547(16) 0.0632(16) 0.0438(14) -0.0160(12) 0.0178(12) -0.0380(13)
Cu5 0.0355(13) 0.0757(17) 0.0354(12) -0.0205(12) 0.0051(10) -0.0225(12)
Cu6 0.0315(12) 0.0551(14) 0.0387(13) 0.0027(10) -0.0047(9) -0.0209(11)
S1 0.028(2) 0.044(2) 0.066(3) -0.011(2) 0.002(2) -0.0130(19)
S2 0.033(3) 0.061(3) 0.064(3) -0.025(3) 0.012(2) -0.012(2)
S3 0.037(2) 0.036(2) 0.049(3) -0.006(2) 0.004(2) -0.0130(19)
S4 0.050(3) 0.064(3) 0.050(3) -0.025(3) 0.014(2) -0.034(3)
S5 0.086(4) 0.078(4) 0.031(2) -0.014(2) 0.016(3) -0.058(3)
S6 0.038(3) 0.067(3) 0.035(2) -0.004(2) 0.005(2) -0.027(2)
S7 0.030(2) 0.040(2) 0.064(3) -0.002(2) -0.006(2) -0.013(2)
S8 0.050(4) 0.075(4) 0.131(7) -0.002(5) -0.001(4) -0.036(3)
O1 0.041(8) 0.077(10) 0.053(9) -0.002(8) 0.004(7) -0.019(7)
O2 0.087(13) 0.073(10) 0.048(8) 0.002(8) -0.010(8) -0.053(10)
N1 0.096(10) 0.052(6) 0.140(12) -0.035(7) -0.034(8) -0.015(6)
N2 0.059(11) 0.033(8) 0.058(11) -0.007(8) 0.024(9) -0.023(8)
N3 0.031(8) 0.062(9) 0.035(8) 0.011(7) -0.001(7) -0.022(7)
N4 0.047(10) 0.076(13) 0.025(7) -0.014(8) 0.008(7) -0.025(9)
N5 0.030(8) 0.030(8) 0.110(15) -0.009(9) 0.004(9) -0.004(7)
N6 0.033(8) 0.086(13) 0.027(8) -0.017(8) -0.004(7) -0.019(8)
N7 0.027(7) 0.035(7) 0.048(9) -0.007(7) 0.008(6) -0.008(6)
N8 0.027(7) 0.043(8) 0.040(8) 0.007(7) -0.006(6) -0.009(6)
N9 0.042(10) 0.047(9) 0.044(9) -0.002(8) 0.016(8) -0.010(8)
N10 0.029(9) 0.055(10) 0.046(9) -0.001(8) 0.009(7) -0.017(8)
N11 0.058(13) 0.067(12) 0.047(11) -0.005(9) 0.012(10) -0.043(11)
N12 0.109(18) 0.16(2) 0.19(2) -0.049(17) 0.010(13) 0.004(15)
N13 0.18(3) 0.107(16) 0.26(3) 0.00(2) 0.01(3) -0.051(19)
N16 0.18(2) 0.120(16) 0.32(4) -0.04(2) 0.10(3) -0.023(17)
N17 0.082(8) 0.117(12) 0.187(19) -0.097(14) 0.044(10) -0.048(8)
N18 0.32(6) 0.18(3) 0.24(3) 0.09(2) -0.04(4) -0.11(4)
N15 0.58(10) 0.12(3) 0.19(6) 0.00(4) 0.10(6) -0.16(5)
C1 0.096(10) 0.052(6) 0.140(12) -0.035(7) -0.034(8) -0.015(6)
C2 0.096(10) 0.052(6) 0.140(12) -0.035(7) -0.034(8) -0.015(6)
C3 0.096(10) 0.052(6) 0.140(12) -0.035(7) -0.034(8) -0.015(6)
C4 0.096(10) 0.052(6) 0.140(12) -0.035(7) -0.034(8) -0.015(6)
C5 0.096(10) 0.052(6) 0.140(12) -0.035(7) -0.034(8) -0.015(6)
C6 0.047(12) 0.073(14) 0.052(12) -0.002(10) 0.005(9) -0.035(11)
C7 0.040(11) 0.067(14) 0.045(11) 0.018(10) -0.001(9) -0.019(10)
C8 0.068(15) 0.053(12) 0.061(14) -0.006(11) 0.019(12) -0.034(12)
C9 0.047(15) 0.11(3) 0.12(3) 0.04(2) 0.035(18) -0.007(16)
C10 0.08(2) 0.070(18) 0.17(4) 0.01(2) 0.08(2) -0.022(17)
C11 0.053(14) 0.056(13) 0.058(12) -0.009(10) 0.021(10) -0.033(11)
C12 0.052(15) 0.12(2) 0.063(15) 0.034(15) -0.015(12) -0.053(16)
C13 0.076(18) 0.11(2) 0.067(19) 0.036(17) 0.000(15) -0.062(18)
C14 0.049(12) 0.090(17) 0.046(13) 0.016(12) 0.006(10) -0.027(12)
C15 0.056(13) 0.068(13) 0.054(15) 0.009(11) 0.007(11) -0.034(11)
C16 0.041(11) 0.056(13) 0.051(13) -0.020(11) -0.012(10) -0.018(10)
C17 0.029(9) 0.060(12) 0.072(14) -0.036(11) 0.020(9) -0.028(9)
C18 0.027(9) 0.052(10) 0.062(13) -0.015(10) -0.003(8) -0.019(8)
C19 0.046(13) 0.079(15) 0.051(12) -0.037(12) 0.019(10) -0.030(12)
C20 0.023(9) 0.091(17) 0.051(12) -0.028(12) 0.007(8) -0.012(10)
C21 0.041(12) 0.054(12) 0.065(13) -0.027(11) -0.001(10) -0.023(11)
C22 0.033(9) 0.040(10) 0.069(14) 0.004(10) -0.002(9) -0.009(8)
C23 0.032(12) 0.048(13) 0.12(2) 0.001(14) -0.005(13) -0.023(10)
C24 0.070(16) 0.041(10) 0.066(14) -0.013(10) 0.010(12) -0.031(11)
C25 0.050(13) 0.059(13) 0.077(15) -0.022(12) -0.005(11) -0.032(11)
C26 0.046(12) 0.075(14) 0.045(11) -0.005(11) -0.010(9) -0.034(11)
C27 0.032(10) 0.035(9) 0.044(11) -0.019(9) -0.012(8) 0.001(8)
C28 0.048(12) 0.062(12) 0.040(11) -0.008(9) 0.002(9) -0.032(10)
C29 0.033(11) 0.068(13) 0.054(12) -0.012(10) -0.004(9) -0.006(10)
C30 0.023(9) 0.082(15) 0.055(12) -0.019(11) 0.009(9) -0.013(10)
C31 0.024(9) 0.048(10) 0.050(10) -0.006(8) -0.004(8) -0.013(8)
C32 0.032(11) 0.060(13) 0.064(13) -0.022(11) 0.009(10) -0.018(10)
C33 0.043(11) 0.045(10) 0.043(10) 0.001(8) 0.004(8) -0.019(9)
C34 0.045(11) 0.052(10) 0.046(11) -0.021(9) 0.005(9) -0.027(9)
C35 0.032(10) 0.043(10) 0.069(14) -0.015(10) 0.018(10) -0.017(8)
C36 0.026(8) 0.054(10) 0.029(8) -0.012(7) 0.007(7) -0.022(8)
C37 0.033(10) 0.049(10) 0.039(9) -0.018(8) 0.014(8) -0.024(8)
C38 0.035(9) 0.033(9) 0.045(9) -0.009(8) 0.004(7) -0.018(8)
C39 0.031(9) 0.052(10) 0.029(9) 0.005(8) -0.001(7) -0.017(8)
C40 0.027(9) 0.091(17) 0.042(10) -0.007(11) -0.004(8) -0.032(10)
C41 0.026(9) 0.039(9) 0.039(9) -0.013(7) 0.013(7) -0.016(7)
C42 0.045(10) 0.039(9) 0.045(10) -0.004(8) 0.012(8) -0.021(8)
C43 0.025(9) 0.028(8) 0.070(13) 0.007(8) 0.005(8) -0.014(7)
C44 0.021(8) 0.043(10) 0.049(10) -0.011(8) 0.001(7) -0.010(7)
C45 0.040(11) 0.033(8) 0.040(10) -0.005(8) 0.009(8) -0.025(8)
C46 0.041(10) 0.037(9) 0.038(9) -0.017(8) 0.007(8) -0.016(8)
C47 0.09(2) 0.09(2) 0.062(16) -0.037(16) 0.048(17) -0.07(2)
C48 0.109(18) 0.16(2) 0.19(2) -0.049(17) 0.010(13) 0.004(15)
C49 0.109(18) 0.16(2) 0.19(2) -0.049(17) 0.010(13) 0.004(15)
C50 0.109(18) 0.16(2) 0.19(2) -0.049(17) 0.010(13) 0.004(15)
C51 0.109(18) 0.16(2) 0.19(2) -0.049(17) 0.010(13) 0.004(15)
C52 0.109(18) 0.16(2) 0.19(2) -0.049(17) 0.010(13) 0.004(15)
C53 0.109(18) 0.16(2) 0.19(2) -0.049(17) 0.010(13) 0.004(15)
C54 0.18(3) 0.107(16) 0.26(3) 0.00(2) 0.01(3) -0.051(19)
C55 0.18(3) 0.107(16) 0.26(3) 0.00(2) 0.01(3) -0.051(19)
C56 0.18(3) 0.107(16) 0.26(3) 0.00(2) 0.01(3) -0.051(19)
C57 0.18(3) 0.107(16) 0.26(3) 0.00(2) 0.01(3) -0.051(19)
C58 0.18(3) 0.107(16) 0.26(3) 0.00(2) 0.01(3) -0.051(19)
C59 0.18(3) 0.107(16) 0.26(3) 0.00(2) 0.01(3) -0.051(19)
C72 0.18(2) 0.120(16) 0.32(4) -0.04(2) 0.10(3) -0.023(17)
C73 0.18(2) 0.120(16) 0.32(4) -0.04(2) 0.10(3) -0.023(17)
C74 0.18(2) 0.120(16) 0.32(4) -0.04(2) 0.10(3) -0.023(17)
C75 0.18(2) 0.120(16) 0.32(4) -0.04(2) 0.10(3) -0.023(17)
C76 0.18(2) 0.120(16) 0.32(4) -0.04(2) 0.10(3) -0.023(17)
C77 0.18(2) 0.120(16) 0.32(4) -0.04(2) 0.10(3) -0.023(17)
C78 0.082(8) 0.117(12) 0.187(19) -0.097(14) 0.044(10) -0.048(8)
C79 0.082(8) 0.117(12) 0.187(19) -0.097(14) 0.044(10) -0.048(8)
C80 0.082(8) 0.117(12) 0.187(19) -0.097(14) 0.044(10) -0.048(8)
C81 0.082(8) 0.117(12) 0.187(19) -0.097(14) 0.044(10) -0.048(8)
C82 0.082(8) 0.117(12) 0.187(19) -0.097(14) 0.044(10) -0.048(8)
C83 0.082(8) 0.117(12) 0.187(19) -0.097(14) 0.044(10) -0.048(8)
C84 0.32(6) 0.18(3) 0.24(3) 0.09(2) -0.04(4) -0.11(4)
C85 0.32(6) 0.18(3) 0.24(3) 0.09(2) -0.04(4) -0.11(4)
C86 0.32(6) 0.18(3) 0.24(3) 0.09(2) -0.04(4) -0.11(4)
C87 0.32(6) 0.18(3) 0.24(3) 0.09(2) -0.04(4) -0.11(4)
C88 0.32(6) 0.18(3) 0.24(3) 0.09(2) -0.04(4) -0.11(4)
C89 0.32(6) 0.18(3) 0.24(3) 0.09(2) -0.04(4) -0.11(4)
C66 0.30(13) 0.13(4) 0.12(8) 0.01(5) 0.03(8) -0.08(6)
C71 0.27(9) 0.12(4) 0.15(6) -0.02(4) 0.00(6) -0.11(5)
C70 0.15(13) 0.14(4) 0.26(8) -0.01(5) -0.01(8) -0.08(6)
C69 0.49(13) 0.09(4) 0.09(8) -0.02(5) -0.02(8) -0.14(6)
C68 0.06(13) 0.08(4) 0.21(7) 0.02(4) 0.01(8) 0.02(6)
C67 0.19(13) 0.11(4) 0.14(8) -0.02(5) 0.05(8) -0.05(6)
C62 0.048(13) 0.064(13) 0.057(13) -0.005(10) -0.013(10) -0.015(11)
C60 0.093(17) 0.066(14) 0.070(16) -0.026(12) 0.029(13) -0.029(13)
C64 0.098(10) 0.080(8) 0.102(10) -0.026(8) 0.007(8) -0.026(8)
C61 0.098(10) 0.080(8) 0.102(10) -0.026(8) 0.007(8) -0.026(8)
C63 0.09(2) 0.087(19) 0.12(2) -0.040(16) 0.002(16) -0.031(16)
N14 0.098(10) 0.080(8) 0.102(10) -0.026(8) 0.007(8) -0.026(8)
C65 0.098(10) 0.080(8) 0.102(10) -0.026(8) 0.007(8) -0.026(8)

loop_
_atom_type_symbol
_atom_type_description
_atom_type_scat_dispersion_real
_atom_type_scat_dispersion_imag
_atom_type_scat_source
C C 0.0033 0.0016 'International Tables Vol C Tables 4.2.6.8 and 6.1.1.4'
H H 0.0000 0.0000 'International Tables Vol C Tables 4.2.6.8 and 6.1.1.4'
Cu Cu 0.3201 1.2651 'International Tables Vol C Tables 4.2.6.8 and 6.1.1.4'
Mo Mo -1.6832 0.6857 'International Tables Vol C Tables 4.2.6.8 and 6.1.1.4'
N N 0.0061 0.0033 'International Tables Vol C Tables 4.2.6.8 and 6.1.1.4'
S S 0.1246 0.1234 'International Tables Vol C Tables 4.2.6.8 and 6.1.1.4'
O O 0.0106 0.0060 'International Tables Vol C Tables 4.2.6.8 and 6.1.1.4'

loop_
_geom_angle_atom_site_label_1
_geom_angle_atom_site_label_2
_geom_angle_atom_site_label_3
_geom_angle
O1 Mo1 S2 111.0(6)
O1 Mo1 S1 111.3(6)
S2 Mo1 S1 106.9(2)
O1 Mo1 S3 111.5(7)
S2 Mo1 S3 108.1(2)
S1 Mo1 S3 107.7(2)
O1 Mo1 Cu2 131.3(6)
S2 Mo1 Cu2 117.65(18)
S1 Mo1 Cu2 54.10(16)
S3 Mo1 Cu2 53.73(14)
O1 Mo1 Cu1 127.4(6)
S2 Mo1 Cu1 53.94(17)
S1 Mo1 Cu1 52.93(14)
S3 Mo1 Cu1 121.05(15)
Cu2 Mo1 Cu1 83.72(10)
O1 Mo1 Cu3 123.8(5)
S2 Mo1 Cu3 54.45(16)
S1 Mo1 Cu3 124.83(16)
S3 Mo1 Cu3 53.94(14)
Cu2 Mo1 Cu3 86.91(9)
Cu1 Mo1 Cu3 89.83(9)
O2 Mo2 S5 111.4(7)
O2 Mo2 S6 110.8(6)
S5 Mo2 S6 107.9(2)
O2 Mo2 S4 111.6(5)
S5 Mo2 S4 107.5(2)
S6 Mo2 S4 107.5(2)
O2 Mo2 Cu5 125.5(6)
S5 Mo2 Cu5 123.09(18)
S6 Mo2 Cu5 54.30(15)
S4 Mo2 Cu5 53.21(15)
O2 Mo2 Cu6 130.7(5)
S5 Mo2 Cu6 54.12(15)
S6 Mo2 Cu6 53.91(16)
S4 Mo2 Cu6 117.69(18)
Cu5 Mo2 Cu6 85.95(10)
O2 Mo2 Cu4 127.2(6)
S5 Mo2 Cu4 53.69(17)
S6 Mo2 Cu4 122.08(16)
S4 Mo2 Cu4 53.82(16)
Cu5 Mo2 Cu4 88.31(9)
Cu6 Mo2 Cu4 84.95(10)
N1 Cu1 S1 108.7(8)
N1 Cu1 S2 106.0(10)
S1 Cu1 S2 108.1(2)
N1 Cu1 Mo1 120.5(8)
S1 Cu1 Mo1 54.26(15)
S2 Cu1 Mo1 53.82(15)
S3 Cu2 S1 108.2(2)
S3 Cu2 Mo1 54.32(15)
S1 Cu2 Mo1 54.03(15)
N10 Cu3 S3 123.1(6)
N10 Cu3 S2 113.1(6)
S3 Cu3 S2 106.5(2)
N10 Cu3 Mo1 145.8(5)
S3 Cu3 Mo1 53.58(14)
S2 Cu3 Mo1 53.12(14)
N11 Cu4 N2 104.6(8)
N11 Cu4 S5 116.7(6)
N2 Cu4 S5 105.4(6)
N11 Cu4 S4 119.9(7)
N2 Cu4 S4 101.6(5)
S5 Cu4 S4 106.5(2)
N11 Cu4 Mo2 143.5(5)
N2 Cu4 Mo2 111.9(6)
S5 Cu4 Mo2 52.90(19)
S4 Cu4 Mo2 53.62(15)
N6 Cu5 N4 101.3(7)
N6 Cu5 S4 115.8(6)
N4 Cu5 S4 113.9(5)
N6 Cu5 S6 108.8(5)
N4 Cu5 S6 108.5(6)
S4 Cu5 S6 108.1(2)
N6 Cu5 Mo2 128.0(5)
N4 Cu5 Mo2 130.2(5)
S4 Cu5 Mo2 54.41(15)
S6 Cu5 Mo2 53.76(13)
N8 Cu6 S6 114.0(5)
N8 Cu6 S5 116.1(5)
S6 Cu6 S5 106.3(2)
N8 Cu6 S7 98.2(5)
S6 Cu6 S7 112.9(2)
S5 Cu6 S7 109.3(2)
N8 Cu6 Mo2 132.0(5)
S6 Cu6 Mo2 53.45(14)
S5 Cu6 Mo2 52.95(18)
S7 Cu6 Mo2 129.73(16)
Cu1 S1 Mo1 72.81(18)
Cu1 S1 Cu2 104.5(2)
Mo1 S1 Cu2 71.88(16)
Mo1 S2 Cu1 72.24(17)
Mo1 S2 Cu3 72.43(18)
Cu1 S2 Cu3 112.1(3)
Cu2 S3 Mo1 71.95(16)
Cu2 S3 Cu3 108.4(2)
Mo1 S3 Cu3 72.49(17)
Cu5 S4 Mo2 72.38(17)
Cu5 S4 Cu4 111.4(3)
Mo2 S4 Cu4 72.56(17)
Mo2 S5 Cu4 73.41(19)
Mo2 S5 Cu6 72.93(19)
Cu4 S5 Cu6 106.2(2)
Mo2 S6 Cu6 72.63(17)
Mo2 S6 Cu5 71.94(17)
Cu6 S6 Cu5 106.6(2)
C46 S7 Cu6 97.9(7)
C5 N1 C1 122(3)
C5 N1 Cu1 123(2)
C1 N1 Cu1 114(2)
C6 N2 C10 113(2)
C6 N2 Cu4 123.6(16)
C10 N2 Cu4 123.2(17)
C14 N3 C13 113.7(19)
C20 N4 C16 118(2)
C20 N4 Cu5 123.1(15)
C16 N4 Cu5 118.4(14)
C23 N5 C24 123(2)
C30 N6 C26 114.3(19)
C30 N6 Cu5 126.8(14)
C26 N6 Cu5 118.9(14)
C34 N7 C33 116.7(17)
C40 N8 C36 115.5(16)
C40 N8 Cu6 121.7(13)
C36 N8 Cu6 122.7(12)
C44 N9 C43 115.5(18)
C46 N10 Cu3 165.6(17)
C47 N11 Cu4 171.9(19)
C48 N12 H12A 120.2
C48 N12 H12B 119.8
H12A N12 H12B 120.0
C54 N13 H13A 121.00
C54 N13 H13B 119.00
H13A N13 H13B 120.0
C72 N16 H16A 120.0
C72 N16 H16B 120.0
H16A N16 H16B 120.0
C78 N17 H17A 120.00
C78 N17 H17B 120.00
H17A N17 H17B 120.0
C84 N18 H18A 120.00
C84 N18 H18B 120.00
H18A N18 H18B 120.0
C66 N15 H15A 118.9
C66 N15 H15B 120.2
H15A N15 H15B 120.0
C2 C1 N1 106(3)
C2 C1 H1 126.9
N1 C1 H1 126.6
C3 C2 C1 129(3)
C3 C2 H2 115.6
C1 C2 H2 115.7
C2 C3 C4 120(3)
C3 C4 C5 112(3)
C3 C4 H4 124.1
C5 C4 H4 124.0
N1 C5 C4 129(3)
N1 C5 H5 116.00
C4 C5 H5 116.0
N2 C6 C7 128(2)
N2 C6 H6 115.8
C7 C6 H6 116.5
C6 C7 C8 118(2)
C6 C7 H7 120.6
C8 C7 H7 121.2
C7 C8 C9 119(2)
C7 C8 C11 123(2)
C9 C8 C11 118(3)
C10 C9 C8 115(3)
C10 C9 H9 122.5
C8 C9 H9 122.5
N2 C10 C9 126(3)
N2 C10 H10 116.6
C9 C10 H10 116.0
C12 C11 C15 116(2)
C12 C11 C8 120(2)
C15 C11 C8 124(2)
C13 C12 C11 118(3)
C13 C12 H12 120.1
C11 C12 H12 120.00
C12 C13 N3 126(3)
C12 C13 H13 116.4
N3 C13 H13 117.3
N3 C14 C15 129(2)
N3 C14 H14 115.0
C15 C14 H14 115.6
C14 C15 C11 116(2)
C14 C15 H15 121.5
C11 C15 H15 122.1
C17 C16 N4 121(2)
C17 C16 H16 119.5
N4 C16 H16 119.7
C16 C17 C18 123.5(19)
C16 C17 H17 118.2
C18 C17 H17 118.3
C21 C18 C19 121(2)
C21 C18 C17 126.0(19)
C19 C18 C17 112.9(19)
C20 C19 C18 120(2)
C20 C19 H19 120.0
C18 C19 H19 119.8
N4 C20 C19 124(2)
N4 C20 H20 117.6
C19 C20 H20 118.2
C22 C21 C18 124(2)
C22 C21 C25 116(2)
C18 C21 C25 119.2(18)
C21 C22 C23 122(2)
C21 C22 H22 119.8
C23 C22 H22 118.6
N5 C23 C22 119(2)
N5 C23 H23 121.0
C22 C23 H23 120.3
C25 C24 N5 122(2)
C25 C24 H24 119.1
N5 C24 H24 119.2
C24 C25 C21 118(2)
C24 C25 H25 120.3
C21 C25 H25 121.5
C27 C26 N6 124(2)
C27 C26 H26 118.4
N6 C26 H26 118.0
C26 C27 C28 120.5(19)
C26 C27 H27 119.6
C28 C27 H27 119.9
C29 C28 C27 115(2)
C29 C28 C31 124.7(19)
C27 C28 C31 120.1(18)
C30 C29 C28 120(2)
C30 C29 H29 119.7
C28 C29 H29 120.6
C29 C30 N6 126(2)
C29 C30 H30 116.9
N6 C30 H30 116.7
C35 C31 C32 116.5(19)
C35 C31 C28 122.8(17)
C32 C31 C28 120.7(19)
C33 C32 C31 120(2)
C33 C32 H32 119.7
C31 C32 H32 119.9
N7 C33 C32 122.7(19)
N7 C33 H33 118.6
C32 C33 H33 118.7
N7 C34 C35 123.4(18)
N7 C34 H34 118.4
C35 C34 H34 118.2
C31 C35 C34 120.2(19)
C31 C35 H35 119.5
C34 C35 H35 120.3
C37 C36 N8 122.8(16)
C37 C36 H36 118.2
N8 C36 H36 119.0
C36 C37 C38 121.8(17)
C36 C37 H37 119.1
C38 C37 H37 119.1
C37 C38 C39 117.5(18)
C37 C38 C41 122.1(17)
C39 C38 C41 120.1(16)
C38 C39 C40 119.7(17)
C38 C39 H39 120.3
C40 C39 H39 120.1
N8 C40 C39 122.5(18)
N8 C40 H40 119.2
C39 C40 H40 118.4
C45 C41 C42 118.0(18)
C45 C41 C38 121.8(16)
C42 C41 C38 120.2(16)
C43 C42 C41 116.8(17)
C43 C42 H42 121.6
C41 C42 H42 121.6
C42 C43 N9 126.1(18)
C42 C43 H43 117.1
N9 C43 H43 116.9
N9 C44 C45 123.2(18)
N9 C44 H44 118.3
C45 C44 H44 118.5
C41 C45 C44 120.4(17)
C41 C45 H45 119.7
C44 C45 H45 119.9
N10 C46 S7 177.0(18)
N11 C47 S8 178(2)
N12 C48 C49 122(5)
N12 C48 C53 117(5)
C49 C48 C53 121(4)
C48 C49 C50 120(4)
C48 C49 H49 120.00
C50 C49 H49 120.00
C51 C50 C49 120(5)
C51 C50 H50 119.00
C49 C50 H50 121.00
C50 C51 C52 120(5)
C50 C51 H51 121.00
C52 C51 H51 120.00
C51 C52 C53 120(4)
C51 C52 H52 121.00
C53 C52 H52 120.00
C48 C53 C52 118(5)
C48 C53 H53 121.6
C52 C53 H53 121.00
C55 C54 N13 134(5)
C55 C54 C59 121(4)
N13 C54 C59 105(5)
C54 C55 C56 119(5)
C54 C55 H55 121.00
C56 C55 H55 120.00
C57 C56 C55 120(5)
C57 C56 H56 120.00
C55 C56 H56 120.00
C56 C57 C58 120(4)
C56 C57 H57 120.00
C58 C57 H57 121.6
C59 C58 C57 120(5)
C59 C58 H58 119.00
C57 C58 H58 120.00
C58 C59 C54 119(5)
C58 C59 H59 121.00
C54 C59 H59 120.00
C73 C72 C77 120(4)
C73 C72 N16 130(4)
C77 C72 N16 110(4)
C72 C73 C74 120(5)
C72 C73 H73 119.9
C74 C73 H73 120.0
C75 C74 C73 120(4)
C75 C74 H74 120.1
C73 C74 H74 119.9
C74 C75 C76 120(4)
C74 C75 H75 119.7
C76 C75 H75 120.2
C75 C76 C77 120(5)
C75 C76 H76 119.5
C77 C76 H76 120.4
C76 C77 C72 119(4)
C76 C77 H77 121.0
C72 C77 H77 120.6
C79 C78 C83 120(3)
C79 C78 N17 120(2)
C83 C78 N17 120(2)
C78 C79 C80 120(3)
C78 C79 H79 120.8
C80 C79 H79 119.2
C79 C80 C81 120(3)
C79 C80 H80 120.7
C81 C80 H80 119.1
C80 C81 C82 119(3)
C80 C81 H81 121.0
C82 C81 H81 119.2
C83 C82 C81 120(3)
C83 C82 H82 119.3
C81 C82 H82 120.4
C82 C83 C78 120(3)
C82 C83 H83 120.9
C78 C83 H83 119.5
N18 C84 C85 104(5)
N18 C84 C89 136(5)
C85 C84 C89 120(4)
C84 C85 C86 120(5)
C84 C85 H85 119.3
C86 C85 H85 120.00
C85 C86 C87 119(5)
C85 C86 H86 121.00
C87 C86 H86 120.3
C88 C87 C86 121(6)
C88 C87 H87 120.5
C86 C87 H87 119.4
C89 C88 C87 119(5)
C89 C88 H88 120.7
C87 C88 H88 119.3
C88 C89 C84 120(5)
C88 C89 H89 119.0
C84 C89 H89 119.00
N15 C66 C67 104(8)
N15 C66 C71 126(9)
C67 C66 C71 124(8)
C70 C71 C66 106(7)
C70 C71 H71 127.00
C66 C71 H71 127.00
C69 C70 C71 128(6)
C69 C70 H70 117.0
C71 C70 H70 116.00
C70 C69 C68 118(7)
C70 C69 H69 122.00
C68 C69 H69 121.00
C67 C68 C69 115(7)
C67 C68 H68 121.5
C69 C68 H68 123.00
C68 C67 C66 118(7)
C68 C67 H67 120.2
C66 C67 H67 121.00
C61 C62 C63 119.6(18)
C61 C62 H62 120.7
C63 C62 H62 119.6
C61 C60 C65 119.5(19)
C61 C60 N14 119.2(16)
C65 C60 N14 120.6(16)
C63 C64 C65 120(2)
C63 C64 H64 119.7
C65 C64 H64 120.7
C60 C61 C62 119.7(19)
C60 C61 H61 119.8
C62 C61 H61 120.4
C64 C63 C62 120(2)
C64 C63 H63 119.3
C62 C63 H63 120.6
C60 N14 H14A 120.00
C60 N14 H14B 121.1
H14A N14 H14B 120.0
C64 C65 C60 118(2)
C64 C65 H65 120.4
C60 C65 H65 121.4

loop_
_geom_bond_atom_site_label_1
_geom_bond_atom_site_label_2
_geom_bond_distance
_geom_bond_site_symmetry_2
Mo1 O1 1.749(16) .
Mo1 S2 2.263(5) .
Mo1 S1 2.268(5) .
Mo1 S3 2.276(6) .
Mo1 Cu2 2.664(3) .
Mo1 Cu1 2.670(3) .
Mo1 Cu3 2.697(3) .
Mo2 O2 1.767(18) .
Mo2 S5 2.243(7) .
Mo2 S6 2.261(5) .
Mo2 S4 2.274(5) .
Mo2 Cu5 2.666(3) .
Mo2 Cu6 2.686(3) .
Mo2 Cu4 2.695(3) .
Cu1 N1 2.06(3) .
Cu1 N5 2.11(2) 2_6;1
Cu1 S1 2.230(6) .
Cu1 S2 2.266(7) .
Cu2 N7 2.012(15) 2_7:1
Cu2 N9 2.066(19) 2_6;1
Cu2 S3 2.259(5) .
Cu2 S1 2.270(6) .
Cu3 N10 1.965(18) .
Cu3 N3 2.121(15) 2_6:2
Cu3 S3 2.286(5) .
Cu3 S2 2.302(6) .
Cu4 N11 1.96(3) .
Cu4 N2 2.086(17) .
Cu4 S5 2.266(6) .
Cu4 S4 2.280(6) .
Cu5 N6 2.047(18) .
Cu5 N4 2.069(19) .
Cu5 S4 2.240(6) .
Cu5 S6 2.277(6) .
Cu6 N8 2.017(14) .
Cu6 S6 2.275(6) .
Cu6 S5 2.277(5) .
Cu6 S7 2.353(6) .
S7 C46 1.60(2) .
S8 C47 1.68(4) .
N1 C5 1.24(4) .
N1 C1 1.46(4) .
N2 C6 1.32(3) .
N2 C10 1.31(5) .
N3 C14 1.27(3) .
N3 C13 1.32(4) .
N3 Cu3 2.121(15) 2_6:2
N4 C20 1.31(3) .
N4 C16 1.37(3) .
N5 C23 1.27(3) .
N5 C24 1.34(3) .
N5 Cu1 2.11(2) 2_6;1
N6 C30 1.36(3) .
N6 C26 1.36(3) .
N7 C34 1.33(2) .
N7 C33 1.34(3) .
N7 Cu2 2.012(15) 2_7:1
N8 C40 1.34(3) .
N8 C36 1.38(2) .
N9 C44 1.35(3) .
N9 C43 1.35(3) .
N9 Cu2 2.066(18) 2_6;1
N10 C46 1.19(3) .
N11 C47 1.10(4) .
N12 C48 1.18(6) .
N12 H12A 0.8800 .
N12 H12B 0.8800 .
N13 C54 1.33(6) .
N13 H13A 0.8800 .
N13 H13B 0.8800 .
N16 C72 1.48(5) .
N16 H16A 0.8800 .
N16 H16B 0.8800 .
N17 C78 1.47(3) .
N17 H17A 0.8800 .
N17 H17B 0.8800 .
N18 C84 1.34(7) .
N18 H18A 0.8800 .
N18 H18B 0.8800 .
N15 C66 1.24(9) .
N15 H15A 0.8800 .
N15 H15B 0.8800 .
C1 C2 1.41(4) .
C1 H1 0.9500 .
C2 C3 1.36(5) .
C2 H2 0.9500 .
C3 C4 1.37(4) .
C3 C3 1.65(6) 2_7;2
C4 C5 1.39(5) .
C4 H4 0.9500 .
C5 H5 0.9500 .
C6 C7 1.32(3) .
C6 H6 0.9500 .
C7 C8 1.36(3) .
C7 H7 0.9500 .
C8 C9 1.39(4) .
C8 C11 1.51(3) .
C9 C10 1.40(4) .
C9 H9 0.9500 .
C10 H10 0.9500 .
C11 C12 1.37(3) .
C11 C15 1.45(4) .
C12 C13 1.33(4) .
C12 H12 0.9500 .
C13 H13 0.9500 .
C14 C15 1.30(3) .
C14 H14 0.9500 .
C15 H15 0.9500 .
C16 C17 1.31(3) .
C16 H16 0.9500 .
C17 C18 1.43(3) .
C17 H17 0.9500 .
C18 C21 1.42(3) .
C18 C19 1.43(3) .
C19 C20 1.34(4) .
C19 H19 0.9500 .
C20 H20 0.9500 .
C21 C22 1.36(3) .
C21 C25 1.44(3) .
C22 C23 1.40(3) .
C22 H22 0.9500 .
C23 H23 0.9500 .
C24 C25 1.34(3) .
C24 H24 0.9500 .
C25 H25 0.9500 .
C26 C27 1.35(3) .
C26 H26 0.9500 .
C27 C28 1.42(3) .
C27 H27 0.9500 .
C28 C29 1.42(3) .
C28 C31 1.46(3) .
C29 C30 1.31(3) .
C29 H29 0.9500 .
C30 H30 0.9500 .
C31 C35 1.38(3) .
C31 C32 1.37(3) .
C32 C33 1.38(3) .
C32 H32 0.9500 .
C33 H33 0.9500 .
C34 C35 1.37(3) .
C34 H34 0.9500 .
C35 H35 0.9500 .
C36 C37 1.34(3) .
C36 H36 0.9500 .
C37 C38 1.36(3) .
C37 H37 0.9500 .
C38 C39 1.36(3) .
C38 C41 1.50(3) .
C39 C40 1.41(3) .
C39 H39 0.9500 .
C40 H40 0.9500 .
C41 C45 1.37(2) .
C41 C42 1.43(3) .
C42 C43 1.37(3) .
C42 H42 0.9500 .
C43 H43 0.9500 .
C44 C45 1.39(3) .
C44 H44 0.9500 .
C45 H45 0.9500 .
C48 C49 1.36(6) .
C48 C53 1.38(7) .
C49 C50 1.36(7) .
C49 H49 0.9500 .
C50 C51 1.36(7) .
C50 H50 0.9500 .
C51 C52 1.38(8) .
C51 H51 0.9500 .
C52 C53 1.38(7) .
C52 H52 0.9500 .
C53 H53 0.9500 .
C54 C55 1.35(8) .
C54 C59 1.34(9) .
C55 C56 1.34(8) .
C55 H55 0.9500 .
C56 C57 1.35(8) .
C56 H56 0.9500 .
C57 C58 1.33(7) .
C57 H57 0.9500 .
C58 C59 1.35(8) .
C58 H58 0.9500 .
C59 H59 0.9500 .
C72 C73 1.38(7) .
C72 C77 1.41(8) .
C73 C74 1.39(7) .
C73 H73 0.9500 .
C74 C75 1.38(8) .
C74 H74 0.9500 .
C75 C76 1.39(7) .
C75 H75 0.9500 .
C76 C77 1.40(7) .
C76 H76 0.9500 .
C77 H77 0.9500 .
C78 C79 1.36(4) .
C78 C83 1.36(4) .
C79 C80 1.36(5) .
C79 H79 0.9500 .
C80 C81 1.36(4) .
C80 H80 0.9500 .
C81 C82 1.37(5) .
C81 H81 0.9500 .
C82 C83 1.36(5) .
C82 H82 0.9500 .
C83 H83 0.9500 .
C84 C85 1.38(8) .
C84 C89 1.40(7) .
C85 C86 1.38(8) .
C85 H85 0.9500 .
C86 C87 1.40(8) .
C86 H86 0.9500 .
C87 C88 1.39(10) .
C87 H87 0.9500 .
C88 C89 1.37(8) .
C88 H88 0.9500 .
C89 H89 0.9500 .
C66 C67 1.49(12) .
C66 C71 1.56(9) .
C71 C70 1.53(11) .
C71 H71 0.9500 .
C70 C69 1.47(11) .
C70 H70 0.9500 .
C69 C68 1.48(10) .
C69 H69 0.9500 .
C68 C67 1.47(10) .
C68 H68 0.9500 .
C67 H67 0.9500 .
C62 C61 1.38(3) .
C62 C63 1.38(3) .
C62 H62 0.9500 .
C60 C61 1.37(3) .
C60 C65 1.39(3) .
C60 N14 1.42(3) .
C64 C63 1.36(3) .
C64 C65 1.38(3) .
C64 H64 0.9500 .
C61 H61 0.9500 .
C63 H63 0.9500 .
N14 H14A 0.8800 .
N14 H14B 0.8800 .
C65 H65 0.9500 .
